data_7045199
loop_
_publ_author_name
'Li, S. T.'
'Braun-Cula, B'
'Hoof, S.'
'Limberg, C.'

_publ_section_title
;
 Copper(i) complexes based on ligand systems with two different binding
 sites: synthesis, structures and reaction with O2.
;
_journal_issue 2
_journal_name_full 'Dalton transactions (Cambridge, England : 2003)'
_journal_page_first 544
_journal_page_last 560
_journal_paper_doi 10.1039/c7dt03752j
_journal_volume 47
_journal_year 2018
_chemical_formula_moiety 'C38 H47 Cl Cu2 N7 O5, Cl O4, C4 H10 O'
_chemical_formula_sum 'C42 H57 Cl2 Cu2 N7 O10'
_chemical_formula_weight 1017.92
_chemical_name_systematic
;
 ?
;
_space_group_crystal_system orthorhombic
_space_group_IT_number 61
_space_group_name_Hall '-P 2ac 2ab'
_space_group_name_H-M_alt 'P b c a'
_symmetry_space_group_name_Hall '-P 2ac 2ab'
_symmetry_space_group_name_H-M 'P b c a'
_atom_sites_solution_hydrogens geom
_audit_creation_method SHELXL-2013
_audit_update_record
;
2017-08-03 deposited with the CCDC.
2017-11-30 downloaded from the CCDC.
;
_cell_angle_alpha 90
_cell_angle_beta 90
_cell_angle_gamma 90
_cell_formula_units_Z 8
_cell_length_a 16.6002(7)
_cell_length_b 17.2054(7)
_cell_length_c 31.5780(17)
_cell_measurement_reflns_used 5610
_cell_measurement_temperature 100(2)
_cell_measurement_theta_max 26.29
_cell_measurement_theta_min 2.58
_cell_volume 9019.1(7)
_computing_cell_refinement 'Bruker SAINT'
_computing_data_collection 'Bruker APEX2'
_computing_data_reduction 'BRUKER SAINT'
_computing_structure_refinement 'SHELXL-2013 (Sheldrick, 2013)'
_computing_structure_solution 'SHELXS-2013 (Sheldrick 2008)'
_diffrn_ambient_temperature 100(2)
_diffrn_measured_fraction_theta_full 0.999
_diffrn_measured_fraction_theta_max 0.996
_diffrn_measurement_device_type 'Bruker D8 VENTURE'
_diffrn_measurement_method '\w and \f scans'
_diffrn_radiation_type MoK\a
_diffrn_radiation_wavelength 0.71073
_diffrn_reflns_av_R_equivalents 0.0481
_diffrn_reflns_av_unetI/netI 0.0218
_diffrn_reflns_Laue_measured_fraction_full 0.999
_diffrn_reflns_Laue_measured_fraction_max 0.996
_diffrn_reflns_limit_h_max 19
_diffrn_reflns_limit_h_min -19
_diffrn_reflns_limit_k_max 20
_diffrn_reflns_limit_k_min -20
_diffrn_reflns_limit_l_max 38
_diffrn_reflns_limit_l_min -38
_diffrn_reflns_number 109894
_diffrn_reflns_point_group_measured_fraction_full 0.999
_diffrn_reflns_point_group_measured_fraction_max 0.996
_diffrn_reflns_theta_full 25.242
_diffrn_reflns_theta_max 25.430
_diffrn_reflns_theta_min 2.367
_exptl_absorpt_coefficient_mu 1.126
_exptl_absorpt_correction_T_max 0.763
_exptl_absorpt_correction_T_min 0.621
_exptl_absorpt_correction_type multi-scan
_exptl_absorpt_process_details 'Bruker APEX2'
_exptl_crystal_colour yellow
_exptl_crystal_density_diffrn 1.499
_exptl_crystal_description block
_exptl_crystal_F_000 4240
_exptl_crystal_size_max 0.480
_exptl_crystal_size_mid 0.360
_exptl_crystal_size_min 0.240
_refine_diff_density_max 1.182
_refine_diff_density_min -1.419
_refine_diff_density_rms 0.083
_refine_ls_extinction_method none
_refine_ls_goodness_of_fit_ref 1.035
_refine_ls_hydrogen_treatment constr
_refine_ls_matrix_type full
_refine_ls_number_parameters 547
_refine_ls_number_reflns 8296
_refine_ls_number_restraints 73
_refine_ls_restrained_S_all 1.035
_refine_ls_R_factor_all 0.0587
_refine_ls_R_factor_gt 0.0452
_refine_ls_shift/su_max 0.001
_refine_ls_shift/su_mean 0.000
_refine_ls_structure_factor_coef Fsqd
_refine_ls_weighting_details 'w=1/[\s^2^(Fo^2^)+(0.0597P)^2^+19.5710P] where P=(Fo^2^+2Fc^2^)/3'
_refine_ls_weighting_scheme calc
_refine_ls_wR_factor_gt 0.1136
_refine_ls_wR_factor_ref 0.1228
_reflns_Friedel_coverage 0.000
_reflns_number_gt 6858
_reflns_number_total 8296
_reflns_threshold_expression 'I > 2\s(I)'
_cod_data_source_file c7dt03752j2.cif
_cod_data_source_block sl136
_cod_database_code 7045199
_shelx_space_group_comment
;
The symmetry employed for this shelxl refinement is uniquely defined
by the following loop, which should always be used as a source of
symmetry information in preference to the above space-group names.
They are only intended as comments.
;
_shelx_estimated_absorpt_t_min 0.614
_shelx_estimated_absorpt_t_max 0.774
_shelxl_version_number 2013-4

loop_
_space_group_symop_operation_xyz
'x, y, z'
'-x+1/2, -y, z+1/2'
'x+1/2, -y+1/2, -z'
'-x, y+1/2, -z+1/2'
'-x, -y, -z'
'x-1/2, y, -z-1/2'
'-x-1/2, y-1/2, z'
'x, -y-1/2, z-1/2'

loop_
_atom_site_label
_atom_site_type_symbol
_atom_site_fract_x
_atom_site_fract_y
_atom_site_fract_z
_atom_site_U_iso_or_equiv
_atom_site_adp_type
_atom_site_occupancy
_atom_site_site_symmetry_order
_atom_site_calc_flag
_atom_site_refinement_flags_posn
_atom_site_refinement_flags_adp
_atom_site_refinement_flags_occupancy
_atom_site_disorder_assembly
_atom_site_disorder_group
Cu1 Cu 0.80476(2) -0.03771(2) -0.07112(2) 0.02310(12) Uani 1 1 d . . . . .
Cu2 Cu 0.78325(3) 0.07766(3) 0.14472(2) 0.03054(13) Uani 1 1 d . . . . .
Cl1 Cl 0.89283(4) -0.14856(4) -0.00840(2) 0.02131(17) Uani 1 1 d . . . . .
Cl2 Cl 0.08206(5) 0.39187(5) 0.22576(3) 0.0340(2) Uani 1 1 d . . . . .
O1 O 0.81117(12) -0.12868(12) -0.02177(7) 0.0251(5) Uani 1 1 d . . . . .
O2 O 0.92489(14) -0.20652(14) -0.03675(7) 0.0319(5) Uani 1 1 d . . . . .
O3 O 0.89035(15) -0.17862(14) 0.03381(7) 0.0364(6) Uani 1 1 d . . . . .
O4 O 0.94193(14) -0.07985(13) -0.01018(8) 0.0354(6) Uani 1 1 d . . . . .
O5 O 0.65839(12) -0.00922(12) 0.00138(6) 0.0210(4) Uani 1 1 d . . . . .
O6 O 0.11588(19) 0.46811(16) 0.22935(9) 0.0503(7) Uani 1 1 d . . . . .
O7 O 0.08393(19) 0.36921(16) 0.18207(9) 0.0518(7) Uani 1 1 d . . . . .
O8 O 0.13087(19) 0.33777(18) 0.24923(9) 0.0570(8) Uani 1 1 d . . . . .
O9 O 0.0019(2) 0.3908(2) 0.24024(15) 0.0863(13) Uani 1 1 d . . . . .
O10 O 0.4585(2) 0.20360(18) 0.18018(9) 0.0577(8) Uani 1 1 d . . . . .
N3 N 0.81597(15) 0.06986(14) -0.05406(8) 0.0198(5) Uani 1 1 d . . . . .
N1 N 0.67636(16) 0.00206(15) -0.08946(8) 0.0238(6) Uani 1 1 d . . . . .
N7 N 0.7493(2) 0.03069(19) 0.19521(9) 0.0367(7) Uani 1 1 d . . . . .
N2 N 0.79209(17) -0.10181(16) -0.12180(9) 0.0279(6) Uani 1 1 d . . . . .
C1 C 0.75238(18) 0.11698(17) -0.06000(9) 0.0201(6) Uani 1 1 d . . . . .
C2 C 0.67311(19) 0.08356(17) -0.07548(10) 0.0228(7) Uani 1 1 d . . . . .
H2A H 0.6331 0.0878 -0.0524 0.027 Uiso 1 1 calc R U . . .
H2B H 0.6536 0.1157 -0.0994 0.027 Uiso 1 1 calc R U . . .
C3 C 0.61806(18) -0.04751(18) -0.07055(10) 0.0236(7) Uani 1 1 d . . . . .
C4 C 0.61073(17) -0.05110(17) -0.02670(10) 0.0214(6) Uani 1 1 d . . . . .
C5 C 0.63244(18) -0.03089(18) 0.04148(10) 0.0222(7) Uani 1 1 d . . . . .
C6 C 0.66430(18) -0.00372(19) 0.07926(10) 0.0242(7) Uani 1 1 d D . . . .
N4A N 0.7350(4) 0.0453(4) 0.0816(3) 0.022(3) Uiso 0.599(2) 1 d D . P A 1
N5A N 0.8984(3) 0.0799(3) 0.11348(15) 0.0252(12) Uiso 0.599(2) 1 d D . P A 1
N6A N 0.7697(3) 0.1915(3) 0.12553(16) 0.0249(12) Uiso 0.599(2) 1 d D . P A 1
C7A C 0.8835(3) 0.0548(3) 0.06880(16) 0.0266(4) Uiso 0.599(2) 1 d D . P A 1
H7A1 H 0.9302 0.0240 0.0590 0.032 Uiso 0.599(2) 1 calc R U P A 1
H7A2 H 0.8800 0.1017 0.0507 0.032 Uiso 0.599(2) 1 calc R U P A 1
C8A C 0.8067(4) 0.0065(3) 0.0626(2) 0.0266(4) Uiso 0.599(2) 1 d D . P A 1
H8A1 H 0.7974 -0.0016 0.0320 0.032 Uiso 0.599(2) 1 calc R U P A 1
H8A2 H 0.8141 -0.0452 0.0759 0.032 Uiso 0.599(2) 1 calc R U P A 1
C9A C 0.9181(3) 0.1632(3) 0.11538(18) 0.0266(4) Uiso 0.599(2) 1 d D . P A 1
H9A1 H 0.9628 0.1742 0.0955 0.032 Uiso 0.599(2) 1 calc R U P A 1
H9A2 H 0.9369 0.1762 0.1443 0.032 Uiso 0.599(2) 1 calc R U P A 1
C10A C 0.8465(3) 0.2148(3) 0.10427(18) 0.0266(4) Uiso 0.599(2) 1 d D . P A 1
H10A H 0.8594 0.2690 0.1123 0.032 Uiso 0.599(2) 1 calc R U P A 1
H10B H 0.8384 0.2135 0.0732 0.032 Uiso 0.599(2) 1 calc R U P A 1
C11A C 0.7031(3) 0.1851(3) 0.09498(17) 0.0266(4) Uiso 0.599(2) 1 d D . P A 1
H11A H 0.6526 0.1743 0.1106 0.032 Uiso 0.599(2) 1 calc R U P A 1
H11B H 0.6965 0.2356 0.0804 0.032 Uiso 0.599(2) 1 calc R U P A 1
C12A C 0.7157(5) 0.1211(4) 0.0615(2) 0.0266(4) Uiso 0.599(2) 1 d D . P A 1
H12A H 0.7602 0.1363 0.0424 0.032 Uiso 0.599(2) 1 calc R U P A 1
H12B H 0.6662 0.1157 0.0443 0.032 Uiso 0.599(2) 1 calc R U P A 1
C13A C 0.7471(4) 0.2430(3) 0.16214(19) 0.0311(13) Uiso 0.599(2) 1 d D . P A 1
H13A H 0.6999 0.2183 0.1765 0.037 Uiso 0.599(2) 1 calc R U P A 1
C14A C 0.8152(5) 0.2465(5) 0.1947(3) 0.0457(7) Uiso 0.599(2) 1 d D . P A 1
H14A H 0.8317 0.1936 0.2022 0.068 Uiso 0.599(2) 1 calc R U P A 1
H14B H 0.7963 0.2736 0.2201 0.068 Uiso 0.599(2) 1 calc R U P A 1
H14C H 0.8611 0.2746 0.1826 0.068 Uiso 0.599(2) 1 calc R U P A 1
C15A C 0.7216(4) 0.3242(4) 0.1496(2) 0.0457(7) Uiso 0.599(2) 1 d D . P A 1
H15A H 0.7670 0.3511 0.1362 0.068 Uiso 0.599(2) 1 calc R U P A 1
H15B H 0.7047 0.3530 0.1749 0.068 Uiso 0.599(2) 1 calc R U P A 1
H15C H 0.6766 0.3212 0.1296 0.068 Uiso 0.599(2) 1 calc R U P A 1
C16A C 0.9663(4) 0.0320(4) 0.1317(2) 0.0366(14) Uiso 0.599(2) 1 d D . P A 1
H16A H 1.0083 0.0682 0.1205 0.044 Uiso 0.599(2) 1 calc R U P A 1
C17A C 0.9843(5) 0.0545(5) 0.1778(2) 0.0457(7) Uiso 0.599(2) 1 d D . P A 1
H17A H 1.0223 0.0171 0.1900 0.068 Uiso 0.599(2) 1 calc R U P A 1
H17B H 0.9342 0.0541 0.1942 0.068 Uiso 0.599(2) 1 calc R U P A 1
H17C H 1.0080 0.1067 0.1786 0.068 Uiso 0.599(2) 1 calc R U P A 1
C18A C 1.0178(4) -0.0259(4) 0.1347(2) 0.0457(7) Uiso 0.599(2) 1 d . . P A 1
H18A H 0.9908 -0.0746 0.1273 0.068 Uiso 0.599(2) 1 calc R U P A 1
H18B H 1.0382 -0.0291 0.1638 0.068 Uiso 0.599(2) 1 calc R U P A 1
H18C H 1.0629 -0.0170 0.1152 0.068 Uiso 0.599(2) 1 calc R U P A 1
N4B N 0.7309(6) 0.0545(6) 0.0808(4) 0.023(5) Uiso 0.401(2) 1 d D . P A -2
N5B N 0.8907(4) 0.0513(5) 0.1187(2) 0.0205(17) Uiso 0.401(2) 1 d D . P A -2
N6B N 0.7982(6) 0.1934(4) 0.1187(2) 0.0274(19) Uiso 0.401(2) 1 d D . P A -2
C7B C 0.8680(5) -0.0048(5) 0.0853(3) 0.0266(4) Uiso 0.401(2) 1 d D . P A -2
H7B1 H 0.8503 -0.0538 0.0988 0.032 Uiso 0.401(2) 1 calc R U P A -2
H7B2 H 0.9162 -0.0167 0.0680 0.032 Uiso 0.401(2) 1 calc R U P A -2
C8B C 0.8023(5) 0.0239(5) 0.0568(3) 0.0266(4) Uiso 0.401(2) 1 d D . P A -2
H8B1 H 0.8239 0.0658 0.0385 0.032 Uiso 0.401(2) 1 calc R U P A -2
H8B2 H 0.7845 -0.0191 0.0382 0.032 Uiso 0.401(2) 1 calc R U P A -2
C9B C 0.9272(5) 0.1210(5) 0.1013(3) 0.0266(4) Uiso 0.401(2) 1 d D . P A -2
H9B1 H 0.9231 0.1191 0.0700 0.032 Uiso 0.401(2) 1 calc R U P A -2
H9B2 H 0.9852 0.1212 0.1086 0.032 Uiso 0.401(2) 1 calc R U P A -2
C10B C 0.8902(5) 0.1956(5) 0.1166(3) 0.0266(4) Uiso 0.401(2) 1 d D . P A -2
H10C H 0.9067 0.2383 0.0974 0.032 Uiso 0.401(2) 1 calc R U P A -2
H10D H 0.9115 0.2076 0.1451 0.032 Uiso 0.401(2) 1 calc R U P A -2
C11B C 0.7696(5) 0.1950(5) 0.0732(3) 0.0266(4) Uiso 0.401(2) 1 d D . P A -2
H11C H 0.8160 0.1867 0.0541 0.032 Uiso 0.401(2) 1 calc R U P A -2
H11D H 0.7463 0.2467 0.0668 0.032 Uiso 0.401(2) 1 calc R U P A -2
C12B C 0.7069(6) 0.1330(5) 0.0652(4) 0.0266(4) Uiso 0.401(2) 1 d D . P A -2
H12C H 0.6560 0.1484 0.0792 0.032 Uiso 0.401(2) 1 calc R U P A -2
H12D H 0.6965 0.1299 0.0343 0.032 Uiso 0.401(2) 1 calc R U P A -2
C13B C 0.7661(5) 0.2615(5) 0.1431(3) 0.037(2) Uiso 0.401(2) 1 d D . P A -2
H13B H 0.7827 0.3105 0.1285 0.044 Uiso 0.401(2) 1 calc R U P A -2
C14B C 0.7988(7) 0.2628(7) 0.1881(3) 0.0457(7) Uiso 0.401(2) 1 d D . P A -2
H14D H 0.8002 0.2098 0.1994 0.068 Uiso 0.401(2) 1 calc R U P A -2
H14E H 0.7639 0.2951 0.2059 0.068 Uiso 0.401(2) 1 calc R U P A -2
H14F H 0.8534 0.2845 0.1881 0.068 Uiso 0.401(2) 1 calc R U P A -2
C15B C 0.6756(5) 0.2579(6) 0.1443(3) 0.0457(7) Uiso 0.401(2) 1 d D . P A -2
H15D H 0.6550 0.2476 0.1157 0.068 Uiso 0.401(2) 1 calc R U P A -2
H15E H 0.6542 0.3076 0.1544 0.068 Uiso 0.401(2) 1 calc R U P A -2
H15F H 0.6585 0.2161 0.1634 0.068 Uiso 0.401(2) 1 calc R U P A -2
C16B C 0.9413(5) 0.0112(5) 0.1509(3) 0.0298(19) Uiso 0.401(2) 1 d D . P A -2
H16B H 0.8918 -0.0065 0.1662 0.036 Uiso 0.401(2) 1 calc R U P A -2
C17B C 0.9608(7) 0.0674(6) 0.1873(3) 0.0457(7) Uiso 0.401(2) 1 d D . P A -2
H17D H 0.9805 0.0379 0.2117 0.068 Uiso 0.401(2) 1 calc R U P A -2
H17E H 0.9120 0.0959 0.1953 0.068 Uiso 0.401(2) 1 calc R U P A -2
H17F H 1.0023 0.1042 0.1781 0.068 Uiso 0.401(2) 1 calc R U P A -2
C18B C 0.9448(6) -0.0538(6) 0.1311(3) 0.0457(7) Uiso 0.401(2) 1 d . . P A -2
H18D H 0.8945 -0.0825 0.1354 0.068 Uiso 0.401(2) 1 calc R U P A -2
H18E H 0.9901 -0.0844 0.1419 0.068 Uiso 0.401(2) 1 calc R U P A -2
H18F H 0.9524 -0.0440 0.1008 0.068 Uiso 0.401(2) 1 calc R U P A -2
C19 C 0.7248(2) -0.0036(2) 0.22325(11) 0.0357(8) Uani 1 1 d . . . . .
C20 C 0.6906(2) -0.0497(2) 0.25753(12) 0.0422(9) Uani 1 1 d . . . . .
H20A H 0.6387 -0.0713 0.2485 0.063 Uiso 1 1 calc R U . . .
H20B H 0.6825 -0.0166 0.2824 0.063 Uiso 1 1 calc R U . . .
H20C H 0.7275 -0.0921 0.2647 0.063 Uiso 1 1 calc R U . . .
C21 C 0.6270(2) -0.0302(2) 0.11576(11) 0.0308(8) Uani 1 1 d . . . . .
H21 H 0.6455 -0.0117 0.1424 0.037 Uiso 1 1 calc R U . . .
C22 C 0.5634(2) -0.0827(2) 0.11480(12) 0.0341(8) Uani 1 1 d . . . . .
H22 H 0.5393 -0.0990 0.1406 0.041 Uiso 1 1 calc R U . . .
C23 C 0.53481(19) -0.11172(19) 0.07684(12) 0.0303(8) Uani 1 1 d . . . . .
H23 H 0.4930 -0.1494 0.0762 0.036 Uiso 1 1 calc R U . . .
C24 C 0.56938(18) -0.08389(18) 0.03937(11) 0.0253(7) Uani 1 1 d . . . . .
C25 C 0.55539(18) -0.09768(18) -0.00537(11) 0.0247(7) Uani 1 1 d . . . . .
C26 C 0.50458(19) -0.14665(18) -0.02868(12) 0.0306(8) Uani 1 1 d . . . . .
H26 H 0.4656 -0.1785 -0.0151 0.037 Uiso 1 1 calc R U . . .
C27 C 0.5134(2) -0.1468(2) -0.07224(12) 0.0339(8) Uani 1 1 d . . . . .
H27 H 0.4809 -0.1809 -0.0887 0.041 Uiso 1 1 calc R U . . .
C28 C 0.5686(2) -0.09828(19) -0.09294(12) 0.0312(8) Uani 1 1 d . . . . .
H28 H 0.5724 -0.1001 -0.1229 0.037 Uiso 1 1 calc R U . . .
C29 C 0.6873(2) -0.0055(2) -0.13540(10) 0.0304(8) Uani 1 1 d . . . . .
H29A H 0.7162 0.0409 -0.1460 0.036 Uiso 1 1 calc R U . . .
H29B H 0.6337 -0.0066 -0.1491 0.036 Uiso 1 1 calc R U . . .
C30 C 0.7340(2) -0.07796(19) -0.14837(10) 0.0293(7) Uani 1 1 d . . . . .
C31 C 0.8378(2) -0.16336(19) -0.13337(11) 0.0329(8) Uani 1 1 d . . . . .
H31 H 0.8774 -0.1819 -0.1142 0.039 Uiso 1 1 calc R U . . .
C32 C 0.8291(3) -0.2001(2) -0.17173(12) 0.0424(9) Uani 1 1 d . . . . .
H32 H 0.8628 -0.2427 -0.1791 0.051 Uiso 1 1 calc R U . . .
C33 C 0.7709(3) -0.1743(2) -0.19936(13) 0.0472(10) Uani 1 1 d . . . . .
H33 H 0.7647 -0.1979 -0.2264 0.057 Uiso 1 1 calc R U . . .
C34 C 0.7212(2) -0.1130(2) -0.18722(12) 0.0395(9) Uani 1 1 d . . . . .
H34 H 0.6793 -0.0956 -0.2053 0.047 Uiso 1 1 calc R U . . .
C35 C 0.75618(19) 0.19566(18) -0.05084(10) 0.0241(7) Uani 1 1 d . . . . .
H35 H 0.7105 0.2278 -0.0556 0.029 Uiso 1 1 calc R U . . .
C36 C 0.8258(2) 0.22723(18) -0.03493(11) 0.0275(7) Uani 1 1 d . . . . .
H36 H 0.8288 0.2810 -0.0283 0.033 Uiso 1 1 calc R U . . .
C37 C 0.89200(19) 0.17856(18) -0.02873(10) 0.0255(7) Uani 1 1 d . . . . .
H37 H 0.9412 0.1985 -0.0179 0.031 Uiso 1 1 calc R U . . .
C38 C 0.88452(18) 0.10094(18) -0.03870(10) 0.0228(7) Uani 1 1 d . . . . .
H38 H 0.9297 0.0679 -0.0346 0.027 Uiso 1 1 calc R U . . .
C39 C 0.5026(3) 0.1818(3) 0.21700(16) 0.0580(12) Uani 1 1 d . . . . .
H39A H 0.4657 0.1766 0.2415 0.070 Uiso 1 1 calc R U . . .
H39B H 0.5432 0.2220 0.2238 0.070 Uiso 1 1 calc R U . . .
C40 C 0.5431(3) 0.1060(3) 0.20834(17) 0.0667(13) Uani 1 1 d . . . . .
H40A H 0.5027 0.0646 0.2073 0.100 Uiso 1 1 calc R U . . .
H40B H 0.5820 0.0950 0.2309 0.100 Uiso 1 1 calc R U . . .
H40C H 0.5713 0.1088 0.1811 0.100 Uiso 1 1 calc R U . . .
C41 C 0.4178(3) 0.2753(3) 0.18585(15) 0.0588(12) Uani 1 1 d . . . . .
H41A H 0.4569 0.3165 0.1933 0.071 Uiso 1 1 calc R U . . .
H41B H 0.3784 0.2707 0.2093 0.071 Uiso 1 1 calc R U . . .
C42 C 0.3751(4) 0.2961(3) 0.14583(15) 0.0691(14) Uani 1 1 d . . . . .
H42A H 0.4143 0.3006 0.1228 0.104 Uiso 1 1 calc R U . . .
H42B H 0.3472 0.3459 0.1495 0.104 Uiso 1 1 calc R U . . .
H42C H 0.3358 0.2556 0.1389 0.104 Uiso 1 1 calc R U . . .

loop_
_atom_site_aniso_label
_atom_site_aniso_U_11
_atom_site_aniso_U_22
_atom_site_aniso_U_33
_atom_site_aniso_U_23
_atom_site_aniso_U_13
_atom_site_aniso_U_12
Cu1 0.0252(2) 0.01605(19) 0.0281(2) -0.00234(15) -0.00875(16) 0.00177(15)
Cu2 0.0357(2) 0.0368(3) 0.0192(2) 0.00134(17) 0.00488(17) -0.00633(19)
Cl1 0.0200(4) 0.0192(3) 0.0247(4) 0.0014(3) -0.0029(3) 0.0022(3)
Cl2 0.0367(5) 0.0321(4) 0.0332(5) 0.0054(4) 0.0032(4) -0.0023(4)
O1 0.0194(11) 0.0220(11) 0.0339(12) 0.0015(9) -0.0045(9) 0.0007(9)
O2 0.0293(12) 0.0336(13) 0.0329(13) -0.0075(10) -0.0002(10) 0.0075(10)
O3 0.0416(14) 0.0401(14) 0.0273(13) 0.0089(11) 0.0012(11) 0.0147(12)
O4 0.0261(12) 0.0264(13) 0.0538(16) 0.0026(11) -0.0096(11) -0.0041(10)
O5 0.0180(10) 0.0198(11) 0.0250(11) 0.0008(9) -0.0035(8) -0.0014(8)
O6 0.070(2) 0.0396(15) 0.0410(16) -0.0050(13) 0.0130(14) -0.0153(14)
O7 0.071(2) 0.0416(16) 0.0431(16) 0.0006(13) -0.0184(14) 0.0012(14)
O8 0.067(2) 0.0567(18) 0.0471(17) 0.0162(15) -0.0212(15) -0.0019(16)
O9 0.055(2) 0.059(2) 0.145(4) 0.027(2) 0.045(2) 0.0047(17)
O10 0.087(2) 0.0454(17) 0.0411(16) -0.0026(14) -0.0123(16) -0.0052(16)
N3 0.0202(13) 0.0179(13) 0.0214(13) 0.0016(10) -0.0038(10) -0.0020(10)
N1 0.0264(14) 0.0196(13) 0.0254(14) 0.0015(11) -0.0091(11) -0.0018(11)
N7 0.0434(18) 0.0453(18) 0.0215(15) -0.0010(14) 0.0024(13) -0.0086(15)
N2 0.0339(16) 0.0211(13) 0.0285(15) -0.0008(12) -0.0041(12) -0.0035(12)
C1 0.0211(15) 0.0196(15) 0.0196(14) 0.0045(12) -0.0018(12) 0.0016(12)
C2 0.0224(16) 0.0173(15) 0.0288(17) 0.0042(13) -0.0069(13) 0.0011(12)
C3 0.0188(15) 0.0188(15) 0.0332(18) 0.0018(13) -0.0104(13) 0.0013(12)
C4 0.0147(14) 0.0148(14) 0.0347(18) 0.0009(13) -0.0082(13) 0.0008(11)
C5 0.0174(15) 0.0208(15) 0.0285(17) 0.0031(13) 0.0041(12) 0.0043(12)
C6 0.0172(15) 0.0271(17) 0.0284(17) 0.0024(13) 0.0035(13) 0.0026(13)
C19 0.041(2) 0.042(2) 0.0242(18) -0.0034(16) 0.0005(15) -0.0104(17)
C20 0.048(2) 0.052(2) 0.0273(19) 0.0022(17) 0.0060(16) -0.0150(19)
C21 0.0268(18) 0.0370(19) 0.0286(18) 0.0016(15) 0.0043(14) 0.0042(15)
C22 0.0238(17) 0.037(2) 0.041(2) 0.0095(16) 0.0125(15) 0.0049(15)
C23 0.0161(16) 0.0239(17) 0.051(2) 0.0093(16) 0.0060(14) 0.0033(13)
C24 0.0163(15) 0.0195(15) 0.0401(19) 0.0030(14) 0.0013(13) 0.0057(12)
C25 0.0152(15) 0.0169(15) 0.0420(19) 0.0034(14) -0.0040(13) 0.0036(12)
C26 0.0159(15) 0.0161(15) 0.060(2) 0.0055(15) -0.0092(15) -0.0005(12)
C27 0.0255(18) 0.0238(17) 0.052(2) -0.0004(16) -0.0164(16) -0.0050(14)
C28 0.0296(18) 0.0264(17) 0.038(2) 0.0003(15) -0.0160(15) -0.0010(14)
C29 0.0374(19) 0.0278(17) 0.0259(17) 0.0047(14) -0.0123(14) -0.0032(15)
C30 0.0369(19) 0.0233(17) 0.0277(18) 0.0030(14) -0.0046(14) -0.0082(14)
C31 0.041(2) 0.0213(16) 0.0359(19) -0.0028(15) -0.0015(16) -0.0022(15)
C32 0.056(2) 0.0289(19) 0.043(2) -0.0094(17) -0.0002(19) -0.0014(18)
C33 0.073(3) 0.035(2) 0.034(2) -0.0117(17) -0.007(2) -0.005(2)
C34 0.057(2) 0.0317(19) 0.0304(19) 0.0009(16) -0.0141(17) -0.0069(18)
C35 0.0248(16) 0.0178(15) 0.0297(17) 0.0038(13) -0.0030(13) 0.0035(13)
C36 0.0294(17) 0.0156(15) 0.0374(19) -0.0024(14) -0.0016(15) -0.0004(13)
C37 0.0227(16) 0.0220(16) 0.0318(18) 0.0022(13) -0.0059(13) -0.0058(13)
C38 0.0210(16) 0.0217(16) 0.0257(16) 0.0005(13) -0.0037(13) 0.0013(13)
C39 0.056(3) 0.053(3) 0.065(3) -0.004(2) -0.020(2) -0.004(2)
C40 0.070(3) 0.064(3) 0.066(3) 0.007(3) -0.001(3) 0.001(3)
C41 0.089(4) 0.038(2) 0.050(3) -0.001(2) -0.012(2) -0.004(2)
C42 0.095(4) 0.058(3) 0.054(3) 0.010(2) -0.014(3) -0.002(3)

loop_
_atom_type_symbol
_atom_type_description
_atom_type_scat_dispersion_real
_atom_type_scat_dispersion_imag
_atom_type_scat_source
C C 0.0033 0.0016 'International Tables Vol C Tables 4.2.6.8 and 6.1.1.4'
H H 0.0000 0.0000 'International Tables Vol C Tables 4.2.6.8 and 6.1.1.4'
Cl Cl 0.1484 0.1585 'International Tables Vol C Tables 4.2.6.8 and 6.1.1.4'
Cu Cu 0.3201 1.2651 'International Tables Vol C Tables 4.2.6.8 and 6.1.1.4'
N N 0.0061 0.0033 'International Tables Vol C Tables 4.2.6.8 and 6.1.1.4'
O O 0.0106 0.0060 'International Tables Vol C Tables 4.2.6.8 and 6.1.1.4'

loop_
_geom_angle_atom_site_label_1
_geom_angle_atom_site_label_2
_geom_angle_atom_site_label_3
_geom_angle
N3 Cu1 N2 141.00(11)
N3 Cu1 O1 118.42(9)
N2 Cu1 O1 100.54(10)
N3 Cu1 N1 82.84(10)
N2 Cu1 N1 82.11(10)
O1 Cu1 N1 115.49(9)
N7 Cu2 N5B 121.0(2)
N7 Cu2 N6A 128.81(18)
N7 Cu2 N5A 131.66(18)
N6A Cu2 N5A 86.8(2)
N7 Cu2 N6B 138.9(2)
N5B Cu2 N6B 87.2(3)
N7 Cu2 N4A 123.2(2)
N6A Cu2 N4A 86.3(2)
N5A Cu2 N4A 85.0(2)
N7 Cu2 N4B 125.1(3)
N5B Cu2 N4B 86.3(3)
N6B Cu2 N4B 82.3(3)
O3 Cl1 O4 110.50(16)
O3 Cl1 O2 109.83(14)
O4 Cl1 O2 109.59(15)
O3 Cl1 O1 109.10(14)
O4 Cl1 O1 108.81(13)
O2 Cl1 O1 108.98(14)
O9 Cl2 O6 110.9(2)
O9 Cl2 O7 109.2(2)
O6 Cl2 O7 108.47(17)
O9 Cl2 O8 110.9(2)
O6 Cl2 O8 109.33(19)
O7 Cl2 O8 107.91(18)
Cl1 O1 Cu1 114.46(12)
C5 O5 C4 105.4(2)
C41 O10 C39 111.8(3)
C1 N3 C38 118.3(3)
C1 N3 Cu1 117.5(2)
C38 N3 Cu1 124.1(2)
C3 N1 C29 116.5(3)
C3 N1 C2 114.9(3)
C29 N1 C2 112.7(2)
C3 N1 Cu1 110.17(18)
C29 N1 Cu1 96.16(19)
C2 N1 Cu1 103.93(17)
C19 N7 Cu2 172.7(3)
C30 N2 C31 118.2(3)
C30 N2 Cu1 114.6(2)
C31 N2 Cu1 127.0(2)
N3 C1 C35 121.6(3)
N3 C1 C2 119.8(3)
C35 C1 C2 118.5(3)
N1 C2 C1 115.2(2)
N1 C2 H2A 108.5
C1 C2 H2A 108.5
N1 C2 H2B 108.5
C1 C2 H2B 108.5
H2A C2 H2B 107.5
C4 C3 C28 115.2(3)
C4 C3 N1 120.3(3)
C28 C3 N1 124.4(3)
O5 C4 C3 124.2(3)
O5 C4 C25 111.4(3)
C3 C4 C25 124.4(3)
C6 C5 O5 125.2(3)
C6 C5 C24 123.4(3)
O5 C5 C24 111.5(3)
N4B C6 C21 121.7(6)
N4B C6 C5 122.4(6)
C21 C6 C5 115.8(3)
C21 C6 N4A 120.7(5)
C5 C6 N4A 123.4(4)
C12A N4A C6 108.3(6)
C12A N4A C8A 113.2(6)
C6 N4A C8A 111.5(6)
C12A N4A Cu2 104.0(5)
C6 N4A Cu2 119.0(5)
C8A N4A Cu2 100.7(5)
C9A N5A C7A 110.8(5)
C9A N5A C16A 110.4(5)
C7A N5A C16A 109.1(4)
C9A N5A Cu2 101.3(3)
C7A N5A Cu2 106.3(3)
C16A N5A Cu2 118.6(4)
C11A N6A C10A 111.5(4)
C11A N6A C13A 111.1(5)
C10A N6A C13A 113.5(4)
C11A N6A Cu2 101.7(3)
C10A N6A Cu2 107.1(4)
C13A N6A Cu2 111.2(4)
N5A C7A C8A 114.4(5)
N5A C7A H7A1 108.7
C8A C7A H7A1 108.7
N5A C7A H7A2 108.7
C8A C7A H7A2 108.7
H7A1 C7A H7A2 107.6
N4A C8A C7A 111.7(5)
N4A C8A H8A1 109.3
C7A C8A H8A1 109.3
N4A C8A H8A2 109.3
C7A C8A H8A2 109.3
H8A1 C8A H8A2 107.9
N5A C9A C10A 112.6(4)
N5A C9A H9A1 109.1
C10A C9A H9A1 109.1
N5A C9A H9A2 109.1
C10A C9A H9A2 109.1
H9A1 C9A H9A2 107.8
N6A C10A C9A 113.9(5)
N6A C10A H10A 108.8
C9A C10A H10A 108.8
N6A C10A H10B 108.8
C9A C10A H10B 108.8
H10A C10A H10B 107.7
C12A C11A N6A 113.6(5)
C12A C11A H11A 108.8
N6A C11A H11A 108.8
C12A C11A H11B 108.8
N6A C11A H11B 108.8
H11A C11A H11B 107.7
C11A C12A N4A 111.3(6)
C11A C12A H12A 109.4
N4A C12A H12A 109.4
C11A C12A H12B 109.4
N4A C12A H12B 109.4
H12A C12A H12B 108.0
N6A C13A C15A 114.4(5)
N6A C13A C14A 110.8(5)
C15A C13A C14A 110.3(5)
N6A C13A H13A 107.0
C15A C13A H13A 107.0
C14A C13A H13A 107.0
C13A C14A H14A 109.5
C13A C14A H14B 109.5
H14A C14A H14B 109.5
C13A C14A H14C 109.5
H14A C14A H14C 109.5
H14B C14A H14C 109.5
C13A C15A H15A 109.5
C13A C15A H15B 109.5
H15A C15A H15B 109.5
C13A C15A H15C 109.5
H15A C15A H15C 109.5
H15B C15A H15C 109.5
C18A C16A N5A 157.6(6)
C18A C16A C17A 89.8(5)
N5A C16A C17A 111.7(5)
C18A C16A H16A 92.5
N5A C16A H16A 92.5
C17A C16A H16A 92.5
C16A C17A C18A 40.7(3)
C16A C17A H17A 109.5
C18A C17A H17A 68.8
C16A C17A H17B 109.5
C18A C17A H17B 125.8
H17A C17A H17B 109.5
C16A C17A H17C 109.5
C18A C17A H17C 122.3
H17A C17A H17C 109.5
H17B C17A H17C 109.5
C16A C18A C17A 49.5(4)
C16A C18A H18A 109.5
C17A C18A H18A 128.4
C16A C18A H18B 109.5
C17A C18A H18B 60.2
H18A C18A H18B 109.5
C16A C18A H18C 109.5
C17A C18A H18C 121.7
H18A C18A H18C 109.5
H18B C18A H18C 109.5
C6 N4B C8B 109.5(8)
C6 N4B C12B 113.5(8)
C8B N4B C12B 111.2(9)
C6 N4B Cu2 115.9(7)
C8B N4B Cu2 102.2(7)
C12B N4B Cu2 103.9(7)
C9B N5B C7B 112.1(6)
C9B N5B C16B 113.9(7)
C7B N5B C16B 109.2(6)
C9B N5B Cu2 109.8(5)
C7B N5B Cu2 102.3(5)
C16B N5B Cu2 108.9(5)
C13B N6B C10B 110.9(7)
C13B N6B C11B 111.3(7)
C10B N6B C11B 105.8(7)
C13B N6B Cu2 118.7(6)
C10B N6B Cu2 98.9(5)
C11B N6B Cu2 109.9(5)
N5B C7B C8B 113.4(7)
N5B C7B H7B1 108.9
C8B C7B H7B1 108.9
N5B C7B H7B2 108.9
C8B C7B H7B2 108.9
H7B1 C7B H7B2 107.7
N4B C8B C7B 112.8(8)
N4B C8B H8B1 109.0
C7B C8B H8B1 109.0
N4B C8B H8B2 109.0
C7B C8B H8B2 109.0
H8B1 C8B H8B2 107.8
N5B C9B C10B 114.4(7)
N5B C9B H9B1 108.7
C10B C9B H9B1 108.7
N5B C9B H9B2 108.7
C10B C9B H9B2 108.7
H9B1 C9B H9B2 107.6
C9B C10B N6B 113.7(7)
C9B C10B H10C 108.8
N6B C10B H10C 108.8
C9B C10B H10D 108.8
N6B C10B H10D 108.8
H10C C10B H10D 107.7
N6B C11B C12B 111.3(7)
N6B C11B H11C 109.4
C12B C11B H11C 109.4
N6B C11B H11D 109.4
C12B C11B H11D 109.4
H11C C11B H11D 108.0
N4B C12B C11B 113.6(8)
N4B C12B H12C 108.8
C11B C12B H12C 108.8
N4B C12B H12D 108.8
C11B C12B H12D 108.8
H12C C12B H12D 107.7
N6B C13B C15B 109.6(8)
N6B C13B C14B 111.5(8)
C15B C13B C14B 109.6(9)
N6B C13B H13B 108.7
C15B C13B H13B 108.7
C14B C13B H13B 108.7
C13B C14B H14D 109.5
C13B C14B H14E 109.5
H14D C14B H14E 109.5
C13B C14B H14F 109.5
H14D C14B H14F 109.5
H14E C14B H14F 109.5
C13B C15B H15D 109.5
C13B C15B H15E 109.5
H15D C15B H15E 109.5
C13B C15B H15F 109.5
H15D C15B H15F 109.5
H15E C15B H15F 109.5
C18B C16B N5B 95.4(7)
C18B C16B C17B 154.7(9)
N5B C16B C17B 109.8(7)
C18B C16B H16B 90.3
N5B C16B H16B 90.3
C17B C16B H16B 90.3
C16B C17B H17D 109.5
C16B C17B H17E 109.5
H17D C17B H17E 109.5
C16B C17B H17F 109.5
H17D C17B H17F 109.5
H17E C17B H17F 109.5
C16B C18B H18D 109.5
C16B C18B H18E 109.5
H18D C18B H18E 109.5
C16B C18B H18F 109.5
H18D C18B H18F 109.5
H18E C18B H18F 109.5
N7 C19 C20 177.0(4)
C19 C20 H20A 109.5
C19 C20 H20B 109.5
H20A C20 H20B 109.5
C19 C20 H20C 109.5
H20A C20 H20C 109.5
H20B C20 H20C 109.5
C6 C21 C22 122.4(3)
C6 C21 H21 118.8
C22 C21 H21 118.8
C23 C22 C21 121.0(3)
C23 C22 H22 119.5
C21 C22 H22 119.5
C22 C23 C24 117.9(3)
C22 C23 H23 121.0
C24 C23 H23 121.0
C5 C24 C23 119.5(3)
C5 C24 C25 105.9(3)
C23 C24 C25 134.5(3)
C4 C25 C26 119.3(3)
C4 C25 C24 105.7(3)
C26 C25 C24 134.9(3)
C27 C26 C25 117.4(3)
C27 C26 H26 121.3
C25 C26 H26 121.3
C26 C27 C28 122.1(3)
C26 C27 H27 119.0
C28 C27 H27 119.0
C3 C28 C27 121.5(3)
C3 C28 H28 119.2
C27 C28 H28 119.2
N1 C29 C30 113.6(3)
N1 C29 H29A 108.8
C30 C29 H29A 108.8
N1 C29 H29B 108.8
C30 C29 H29B 108.8
H29A C29 H29B 107.7
N2 C30 C34 122.1(3)
N2 C30 C29 116.6(3)
C34 C30 C29 121.2(3)
N2 C31 C32 122.7(4)
N2 C31 H31 118.7
C32 C31 H31 118.7
C31 C32 C33 118.9(4)
C31 C32 H32 120.5
C33 C32 H32 120.5
C32 C33 C34 119.1(4)
C32 C33 H33 120.5
C34 C33 H33 120.5
C30 C34 C33 118.9(4)
C30 C34 H34 120.5
C33 C34 H34 120.5
C36 C35 C1 120.1(3)
C36 C35 H35 119.9
C1 C35 H35 119.9
C35 C36 C37 118.5(3)
C35 C36 H36 120.8
C37 C36 H36 120.8
C38 C37 C36 118.6(3)
C38 C37 H37 120.7
C36 C37 H37 120.7
N3 C38 C37 122.9(3)
N3 C38 H38 118.6
C37 C38 H38 118.6
O10 C39 C40 108.2(4)
O10 C39 H39A 110.1
C40 C39 H39A 110.1
O10 C39 H39B 110.1
C40 C39 H39B 110.1
H39A C39 H39B 108.4
C39 C40 H40A 109.5
C39 C40 H40B 109.5
H40A C40 H40B 109.5
C39 C40 H40C 109.5
H40A C40 H40C 109.5
H40B C40 H40C 109.5
O10 C41 C42 109.2(4)
O10 C41 H41A 109.8
C42 C41 H41A 109.8
O10 C41 H41B 109.8
C42 C41 H41B 109.8
H41A C41 H41B 108.3
C41 C42 H42A 109.5
C41 C42 H42B 109.5
H42A C42 H42B 109.5
C41 C42 H42C 109.5
H42A C42 H42C 109.5
H42B C42 H42C 109.5

loop_
_geom_bond_atom_site_label_1
_geom_bond_atom_site_label_2
_geom_bond_distance
Cu1 N3 1.937(2)
Cu1 N2 1.955(3)
Cu1 O1 2.211(2)
Cu1 N1 2.312(3)
Cu2 N7 1.874(3)
Cu2 N5B 2.015(7)
Cu2 N6A 2.062(5)
Cu2 N5A 2.151(5)
Cu2 N6B 2.169(8)
Cu2 N4A 2.218(9)
Cu2 N4B 2.235(14)
Cl1 O3 1.430(2)
Cl1 O4 1.437(2)
Cl1 O2 1.442(2)
Cl1 O1 1.460(2)
Cl2 O9 1.407(3)
Cl2 O6 1.431(3)
Cl2 O7 1.434(3)
Cl2 O8 1.440(3)
O5 C5 1.388(4)
O5 C4 1.390(4)
O10 C41 1.418(5)
O10 C39 1.424(5)
N3 C1 1.344(4)
N3 C38 1.348(4)
N1 C3 1.421(4)
N1 C29 1.468(4)
N1 C2 1.471(4)
N7 C19 1.140(5)
N2 C30 1.343(4)
N2 C31 1.353(4)
C1 C35 1.386(4)
C1 C2 1.517(4)
C2 H2A 0.9900
C2 H2B 0.9900
C3 C4 1.391(5)
C3 C28 1.392(4)
C4 C25 1.393(4)
C5 C6 1.386(4)
C5 C24 1.390(4)
C6 N4B 1.492(10)
C6 C21 1.385(5)
C6 N4A 1.447(7)
N4A C12A 1.486(8)
N4A C8A 1.491(8)
N5A C9A 1.472(7)
N5A C7A 1.496(6)
N5A C16A 1.511(7)
N6A C11A 1.472(7)
N6A C10A 1.496(7)
N6A C13A 1.505(7)
C7A C8A 1.534(7)
C7A H7A1 0.9900
C7A H7A2 0.9900
C8A H8A1 0.9900
C8A H8A2 0.9900
C9A C10A 1.524(7)
C9A H9A1 0.9900
C9A H9A2 0.9900
C10A H10A 0.9900
C10A H10B 0.9900
C11A C12A 1.541(7)
C11A H11A 0.9900
C11A H11B 0.9900
C12A H12A 0.9900
C12A H12B 0.9900
C13A C15A 1.513(8)
C13A C14A 1.528(8)
C13A H13A 1.0000
C14A H14A 0.9800
C14A H14B 0.9800
C14A H14C 0.9800
C15A H15A 0.9800
C15A H15B 0.9800
C15A H15C 0.9800
C16A C18A 1.316(9)
C16A C17A 1.533(8)
C16A H16A 1.0000
C17A C18A 2.018(10)
C17A H17A 0.9800
C17A H17B 0.9800
C17A H17C 0.9800
C18A H18A 0.9800
C18A H18B 0.9800
C18A H18C 0.9800
N4B C8B 1.501(11)
N4B C12B 1.491(11)
N5B C9B 1.453(11)
N5B C7B 1.478(11)
N5B C16B 1.489(9)
N6B C13B 1.501(10)
N6B C10B 1.528(13)
N6B C11B 1.513(11)
C7B C8B 1.499(10)
C7B H7B1 0.9900
C7B H7B2 0.9900
C8B H8B1 0.9900
C8B H8B2 0.9900
C9B C10B 1.504(10)
C9B H9B1 0.9900
C9B H9B2 0.9900
C10B H10C 0.9900
C10B H10D 0.9900
C11B C12B 1.511(11)
C11B H11C 0.9900
C11B H11D 0.9900
C12B H12C 0.9900
C12B H12D 0.9900
C13B C15B 1.505(11)
C13B C14B 1.521(11)
C13B H13B 1.0000
C14B H14D 0.9800
C14B H14E 0.9800
C14B H14F 0.9800
C15B H15D 0.9800
C15B H15E 0.9800
C15B H15F 0.9800
C16B C18B 1.283(13)
C16B C17B 1.536(10)
C16B H16B 1.0000
C17B H17D 0.9800
C17B H17E 0.9800
C17B H17F 0.9800
C18B H18D 0.9800
C18B H18E 0.9800
C18B H18F 0.9800
C19 C20 1.456(5)
C20 H20A 0.9800
C20 H20B 0.9800
C20 H20C 0.9800
C21 C22 1.389(5)
C21 H21 0.9500
C22 C23 1.383(5)
C22 H22 0.9500
C23 C24 1.399(5)
C23 H23 0.9500
C24 C25 1.451(5)
C25 C26 1.401(5)
C26 C27 1.383(5)
C26 H26 0.9500
C27 C28 1.402(5)
C27 H27 0.9500
C28 H28 0.9500
C29 C30 1.524(5)
C29 H29A 0.9900
C29 H29B 0.9900
C30 C34 1.383(5)
C31 C32 1.374(5)
C31 H31 0.9500
C32 C33 1.376(6)
C32 H32 0.9500
C33 C34 1.391(6)
C33 H33 0.9500
C34 H34 0.9500
C35 C36 1.372(5)
C35 H35 0.9500
C36 C37 1.396(4)
C36 H36 0.9500
C37 C38 1.378(4)
C37 H37 0.9500
C38 H38 0.9500
C39 C40 1.492(7)
C39 H39A 0.9900
C39 H39B 0.9900
C40 H40A 0.9800
C40 H40B 0.9800
C40 H40C 0.9800
C41 C42 1.492(6)
C41 H41A 0.9900
C41 H41B 0.9900
C42 H42A 0.9800
C42 H42B 0.9800
C42 H42C 0.9800

loop_
_geom_torsion_atom_site_label_1
_geom_torsion_atom_site_label_2
_geom_torsion_atom_site_label_3
_geom_torsion_atom_site_label_4
_geom_torsion
O3 Cl1 O1 Cu1 154.42(14)
O4 Cl1 O1 Cu1 33.78(18)
O2 Cl1 O1 Cu1 -85.67(16)
C38 N3 C1 C35 0.2(4)
Cu1 N3 C1 C35 -176.6(2)
C38 N3 C1 C2 -177.4(3)
Cu1 N3 C1 C2 5.8(4)
C3 N1 C2 C1 127.8(3)
C29 N1 C2 C1 -95.5(3)
Cu1 N1 C2 C1 7.4(3)
N3 C1 C2 N1 -9.5(4)
C35 C1 C2 N1 172.8(3)
C29 N1 C3 C4 172.1(3)
C2 N1 C3 C4 -53.0(4)
Cu1 N1 C3 C4 64.0(3)
C29 N1 C3 C28 -3.9(4)
C2 N1 C3 C28 131.0(3)
Cu1 N1 C3 C28 -112.0(3)
C5 O5 C4 C3 -178.8(3)
C5 O5 C4 C25 0.5(3)
C28 C3 C4 O5 175.4(3)
N1 C3 C4 O5 -0.9(4)
C28 C3 C4 C25 -3.8(5)
N1 C3 C4 C25 179.8(3)
C4 O5 C5 C6 179.2(3)
C4 O5 C5 C24 -1.0(3)
O5 C5 C6 N4B 1.1(7)
C24 C5 C6 N4B -178.7(6)
O5 C5 C6 C21 177.1(3)
C24 C5 C6 C21 -2.7(5)
O5 C5 C6 N4A -6.6(6)
C24 C5 C6 N4A 173.6(5)
N4B C6 N4A C12A -18(7)
C21 C6 N4A C12A -118.3(6)
C5 C6 N4A C12A 65.6(7)
N4B C6 N4A C8A -143(8)
C21 C6 N4A C8A 116.6(6)
C5 C6 N4A C8A -59.5(8)
N4B C6 N4A Cu2 100(8)
C21 C6 N4A Cu2 0.0(7)
C5 C6 N4A Cu2 -176.0(3)
C9A N5A C7A C8A -132.2(5)
C16A N5A C7A C8A 106.0(6)
Cu2 N5A C7A C8A -22.9(6)
C12A N4A C8A C7A 63.0(8)
C6 N4A C8A C7A -174.6(5)
Cu2 N4A C8A C7A -47.4(6)
N5A C7A C8A N4A 51.3(7)
C7A N5A C9A C10A 68.6(6)
C16A N5A C9A C10A -170.4(5)
Cu2 N5A C9A C10A -43.9(5)
C11A N6A C10A C9A -129.9(5)
C13A N6A C10A C9A 103.7(5)
Cu2 N6A C10A C9A -19.4(5)
N5A C9A C10A N6A 45.8(7)
C10A N6A C11A C12A 63.6(6)
C13A N6A C11A C12A -168.6(5)
Cu2 N6A C11A C12A -50.2(6)
N6A C11A C12A N4A 52.2(8)
C6 N4A C12A C11A 104.9(7)
C8A N4A C12A C11A -131.0(7)
Cu2 N4A C12A C11A -22.6(6)
C11A N6A C13A C15A -57.1(7)
C10A N6A C13A C15A 69.6(6)
Cu2 N6A C13A C15A -169.6(4)
C11A N6A C13A C14A 177.5(5)
C10A N6A C13A C14A -55.9(7)
Cu2 N6A C13A C14A 64.9(6)
C9A N5A C16A C18A -138.3(17)
C7A N5A C16A C18A -16(2)
Cu2 N5A C16A C18A 105.5(18)
C9A N5A C16A C17A 58.3(7)
C7A N5A C16A C17A -179.6(5)
Cu2 N5A C16A C17A -57.9(6)
N5A C16A C17A C18A 173.7(8)
N5A C16A C18A C17A -165(2)
C21 C6 N4B C8B 127.0(7)
C5 C6 N4B C8B -57.3(10)
N4A C6 N4B C8B 43(7)
C21 C6 N4B C12B -108.1(9)
C5 C6 N4B C12B 67.6(10)
N4A C6 N4B C12B 168(8)
C21 C6 N4B Cu2 12.1(8)
C5 C6 N4B Cu2 -172.2(3)
N4A C6 N4B Cu2 -72(7)
C9B N5B C7B C8B -66.0(9)
C16B N5B C7B C8B 166.8(7)
Cu2 N5B C7B C8B 51.5(8)
C6 N4B C8B C7B -103.8(10)
C12B N4B C8B C7B 129.9(9)
Cu2 N4B C8B C7B 19.6(9)
N5B C7B C8B N4B -50.2(10)
C7B N5B C9B C10B 128.7(8)
C16B N5B C9B C10B -106.7(8)
Cu2 N5B C9B C10B 15.7(8)
N5B C9B C10B N6B -42.0(10)
C13B N6B C10B C9B 167.0(7)
C11B N6B C10B C9B -72.2(9)
Cu2 N6B C10B C9B 41.5(8)
C13B N6B C11B C12B -107.5(9)
C10B N6B C11B C12B 131.9(7)
Cu2 N6B C11B C12B 26.0(8)
C6 N4B C12B C11B 170.6(8)
C8B N4B C12B C11B -65.4(12)
Cu2 N4B C12B C11B 43.8(10)
N6B C11B C12B N4B -49.1(11)
C10B N6B C13B C15B 179.5(8)
C11B N6B C13B C15B 62.0(10)
Cu2 N6B C13B C15B -67.1(9)
C10B N6B C13B C14B -59.0(11)
C11B N6B C13B C14B -176.6(8)
Cu2 N6B C13B C14B 54.4(10)
C9B N5B C16B C18B -121.7(8)
C7B N5B C16B C18B 4.4(9)
Cu2 N5B C16B C18B 115.4(7)
C9B N5B C16B C17B 57.5(10)
C7B N5B C16B C17B -176.4(7)
Cu2 N5B C16B C17B -65.4(8)
N4B C6 C21 C22 178.2(6)
C5 C6 C21 C22 2.2(5)
N4A C6 C21 C22 -174.2(5)
C6 C21 C22 C23 0.5(5)
C21 C22 C23 C24 -2.8(5)
C6 C5 C24 C23 0.5(5)
O5 C5 C24 C23 -179.3(3)
C6 C5 C24 C25 -179.2(3)
O5 C5 C24 C25 1.0(3)
C22 C23 C24 C5 2.3(5)
C22 C23 C24 C25 -178.2(3)
O5 C4 C25 C26 -177.2(3)
C3 C4 C25 C26 2.1(5)
O5 C4 C25 C24 0.1(3)
C3 C4 C25 C24 179.4(3)
C5 C24 C25 C4 -0.6(3)
C23 C24 C25 C4 179.8(3)
C5 C24 C25 C26 176.0(3)
C23 C24 C25 C26 -3.5(6)
C4 C25 C26 C27 1.0(4)
C24 C25 C26 C27 -175.3(3)
C25 C26 C27 C28 -2.2(5)
C4 C3 C28 C27 2.5(5)
N1 C3 C28 C27 178.7(3)
C26 C27 C28 C3 0.4(5)
C3 N1 C29 C30 -75.1(4)
C2 N1 C29 C30 149.0(3)
Cu1 N1 C29 C30 41.1(3)
C31 N2 C30 C34 -1.7(5)
Cu1 N2 C30 C34 174.8(3)
C31 N2 C30 C29 -176.4(3)
Cu1 N2 C30 C29 0.1(4)
N1 C29 C30 N2 -33.8(4)
N1 C29 C30 C34 151.5(3)
C30 N2 C31 C32 2.7(5)
Cu1 N2 C31 C32 -173.4(3)
N2 C31 C32 C33 -1.0(6)
C31 C32 C33 C34 -1.6(6)
N2 C30 C34 C33 -0.9(5)
C29 C30 C34 C33 173.6(3)
C32 C33 C34 C30 2.5(6)
N3 C1 C35 C36 -0.6(5)
C2 C1 C35 C36 177.0(3)
C1 C35 C36 C37 0.6(5)
C35 C36 C37 C38 -0.3(5)
C1 N3 C38 C37 0.2(5)
Cu1 N3 C38 C37 176.7(2)
C36 C37 C38 N3 -0.2(5)
C41 O10 C39 C40 179.9(4)
C39 O10 C41 C42 178.1(4)
